data_7716821
loop_
_publ_author_name
'Avagyan, Nane A.'
'Lemport, Pavel S.'
'Polikovskiy, Trofim A.'
'Tsorieva, Alisia V.'
'Metlin, Mikhail T.'
'Taydakov, Ilya V.'
'Zonov, Roman V.'
'Lyssenko, Konstantin A.'
'Vokuev, Mikhail F.'
'Rodin, Igor A.'
'Tarasevich, Boris N.'
'Ustynyuk, Yuri A.'
'Nenajdenko, Valentine G.'

_publ_section_title
;
 4,7-Substituted 1,10-phenanthroline-2,9-dicarboxamides: photophysics of
 ligands and their complexes with the Eu-Gd-Tb triad.
;
_journal_issue 34
_journal_name_full 'Dalton transactions (Cambridge, England : 2003)'
_journal_page_first 14469
_journal_page_last 14480
_journal_paper_doi 10.1039/d4dt01698j
_journal_volume 53
_journal_year 2024
_chemical_formula_sum 'C40 H40 Cl2 Eu N11 O11'
_chemical_formula_weight 1073.69
_space_group_crystal_system monoclinic
_space_group_IT_number 14
_space_group_name_Hall '-P 2yn'
_space_group_name_H-M_alt 'P 1 21/n 1'
_atom_sites_solution_hydrogens geom
_audit_creation_method SHELXL-2018/3
_audit_update_record
;
2024-05-23 deposited with the CCDC.	2024-08-06 downloaded from the CCDC.
;
_cell_angle_alpha 90
_cell_angle_beta 98.3200(10)
_cell_angle_gamma 90
_cell_formula_units_Z 4
_cell_length_a 11.7783(4)
_cell_length_b 15.3608(6)
_cell_length_c 25.6294(10)
_cell_measurement_reflns_used 9987
_cell_measurement_temperature 120(2)
_cell_measurement_theta_max 30.21
_cell_measurement_theta_min 2.243
_cell_volume 4588.2(3)
_computing_structure_refinement 'SHELXL-2018/3 (Sheldrick, 2018)'
_diffrn_ambient_temperature 120(2)
_diffrn_detector 'Photon III detector'
_diffrn_measured_fraction_theta_full 1.000
_diffrn_measured_fraction_theta_max 1.000
_diffrn_measurement_device 'three-circle diffractometer'
_diffrn_measurement_device_type 'Bruker D8 Quest with Photon III detector'
_diffrn_measurement_method '\f and \w scans'
_diffrn_radiation_monochromator 'mirror optics'
_diffrn_radiation_probe x-ray
_diffrn_radiation_type MoK\a
_diffrn_radiation_wavelength 0.71073
_diffrn_reflns_av_R_equivalents 0.0594
_diffrn_reflns_av_unetI/netI 0.0556
_diffrn_reflns_Laue_measured_fraction_full 1.000
_diffrn_reflns_Laue_measured_fraction_max 1.000
_diffrn_reflns_limit_h_max 16
_diffrn_reflns_limit_h_min -14
_diffrn_reflns_limit_k_max 20
_diffrn_reflns_limit_k_min -20
_diffrn_reflns_limit_l_max 34
_diffrn_reflns_limit_l_min -34
_diffrn_reflns_number 44281
_diffrn_reflns_point_group_measured_fraction_full 1.000
_diffrn_reflns_point_group_measured_fraction_max 1.000
_diffrn_reflns_theta_full 25.242
_diffrn_reflns_theta_max 28.999
_diffrn_reflns_theta_min 1.550
_diffrn_source 'microfocus sealed X-ray tube'
_diffrn_source_current 1.4
_diffrn_source_power 0.07
_diffrn_source_type 'Incoatec I\ms'
_exptl_absorpt_coefficient_mu 1.553
_exptl_absorpt_correction_T_max 0.7461
_exptl_absorpt_correction_T_min 0.5934
_exptl_absorpt_correction_type multi-scan
_exptl_absorpt_process_details
;
 SADABS 2016/2: Krause, L., Herbst-Irmer, R., Sheldrick G.M. & Stalke D.,
 J. Appl. Cryst. 48 (2015) 3-10
;
_exptl_crystal_colour colorless
_exptl_crystal_density_diffrn 1.554
_exptl_crystal_description block
_exptl_crystal_F_000 2168
_exptl_crystal_size_max 0.320
_exptl_crystal_size_mid 0.180
_exptl_crystal_size_min 0.120
_refine_diff_density_max 1.292
_refine_diff_density_min -0.995
_refine_diff_density_rms 0.106
_refine_ls_extinction_method none
_refine_ls_goodness_of_fit_ref 1.019
_refine_ls_hydrogen_treatment constr
_refine_ls_matrix_type full
_refine_ls_number_parameters 590
_refine_ls_number_reflns 12190
_refine_ls_number_restraints 1
_refine_ls_restrained_S_all 1.019
_refine_ls_R_factor_all 0.0537
_refine_ls_R_factor_gt 0.0370
_refine_ls_shift/su_max 0.001
_refine_ls_shift/su_mean 0.000
_refine_ls_structure_factor_coef Fsqd
_refine_ls_weighting_details 'w=1/[\s^2^(Fo^2^)+(0.0294P)^2^+3.6827P] where P=(Fo^2^+2Fc^2^)/3'
_refine_ls_weighting_scheme calc
_refine_ls_wR_factor_gt 0.0756
_refine_ls_wR_factor_ref 0.0810
_reflns_Friedel_coverage 0.000
_reflns_number_gt 9704
_reflns_number_total 12190
_reflns_threshold_expression 'I > 2\s(I)'
_cod_data_source_file d4dt01698j2.cif
_cod_data_source_block a_CCDC1
_cod_depositor_comments 'Adding full bibliography for 7716819--7716821.cif.'
_cod_original_sg_symbol_H-M 'P 21/n'
_cod_database_code 7716821
_shelx_shelxl_version_number 2018/3
_shelx_space_group_comment
;
The symmetry employed for this shelxl refinement is uniquely defined
by the following loop, which should always be used as a source of
symmetry information in preference to the above space-group names.
They are only intended as comments.
;
_shelx_estimated_absorpt_t_min 0.636
_shelx_estimated_absorpt_t_max 0.836

loop_
_space_group_symop_operation_xyz
'x, y, z'
'-x+1/2, y+1/2, -z+1/2'
'-x, -y, -z'
'x-1/2, -y-1/2, z-1/2'

loop_
_atom_site_label
_atom_site_type_symbol
_atom_site_fract_x
_atom_site_fract_y
_atom_site_fract_z
_atom_site_U_iso_or_equiv
_atom_site_adp_type
_atom_site_occupancy
_atom_site_site_symmetry_order
_atom_site_calc_flag
_atom_site_refinement_flags_posn
_atom_site_refinement_flags_adp
_atom_site_refinement_flags_occupancy
_atom_site_disorder_assembly
_atom_site_disorder_group
Eu1 Eu 0.04772(2) 0.21606(2) 0.39039(2) 0.01383(4) Uani 1 1 d . . . . .
Cl1 Cl -0.05733(7) 0.66647(4) 0.37267(3) 0.02166(15) Uani 1 1 d . . . . .
O1 O -0.11419(17) 0.26934(13) 0.33115(8) 0.0180(4) Uani 1 1 d . . . . .
O1N O 0.11400(19) 0.25175(15) 0.30544(8) 0.0253(5) Uani 1 1 d . . . . .
N1 N 0.02365(19) 0.38146(15) 0.38367(9) 0.0147(5) Uani 1 1 d . . . . .
N1N N 0.2197(3) 0.2582(2) 0.32417(12) 0.0339(7) Uani 1 1 d . . . . .
Cl2 Cl 0.31948(6) 0.46615(5) 0.60460(3) 0.01982(15) Uani 1 1 d . . . . .
O2 O 0.14020(17) 0.14271(13) 0.46955(8) 0.0184(4) Uani 1 1 d . . . . .
N2 N 0.1588(2) 0.31079(15) 0.46486(9) 0.0138(5) Uani 1 1 d . . . . .
O2N O 0.2434(2) 0.25687(18) 0.37404(9) 0.0343(6) Uani 1 1 d . . . . .
N2N N 0.0690(3) 0.05254(19) 0.33419(11) 0.0393(8) Uani 1 1 d . U . . .
C2 C -0.0479(2) 0.41325(18) 0.34364(11) 0.0150(5) Uani 1 1 d . . . . .
N3 N -0.1484(2) 0.35486(16) 0.25911(9) 0.0179(5) Uani 1 1 d . . . . .
N3N N -0.1397(2) 0.19347(17) 0.45202(11) 0.0236(6) Uani 1 1 d . . . . .
C3 C -0.0741(2) 0.50193(18) 0.33883(11) 0.0173(6) Uani 1 1 d . . . . .
H3A H -0.125300 0.523253 0.309566 0.021 Uiso 1 1 calc R U . . .
O3N O 0.2935(3) 0.2647(3) 0.29605(12) 0.0666(10) Uani 1 1 d . . . . .
N4 N 0.3092(2) 0.12615(15) 0.52204(9) 0.0171(5) Uani 1 1 d . . . . .
O4N O -0.0232(2) 0.09183(17) 0.33000(10) 0.0373(6) Uani 1 1 d . U . . .
C4 C -0.0243(2) 0.55705(18) 0.37717(11) 0.0161(6) Uani 1 1 d . . . . .
O5N O 0.1545(3) 0.08638(17) 0.36310(10) 0.0435(7) Uani 1 1 d . . . . .
C5 C 0.0513(2) 0.52621(18) 0.42134(11) 0.0142(5) Uani 1 1 d . . . . .
O6N O 0.0810(3) -0.01715(19) 0.31147(12) 0.0700(11) Uani 1 1 d . . . . .
C6 C 0.1007(2) 0.57846(18) 0.46474(11) 0.0170(6) Uani 1 1 d . . . . .
H6A H 0.085852 0.639262 0.464509 0.020 Uiso 1 1 calc R U . . .
O7N O -0.10836(18) 0.13260(13) 0.42424(8) 0.0222(5) Uani 1 1 d . . . . .
C7 C 0.1686(2) 0.54240(18) 0.50627(11) 0.0169(6) Uani 1 1 d . . . . .
H7A H 0.200878 0.578350 0.534763 0.020 Uiso 1 1 calc R U . . .
O8N O -0.08353(19) 0.26431(13) 0.45293(9) 0.0231(5) Uani 1 1 d . . . . .
C8 C 0.1925(2) 0.45112(18) 0.50796(11) 0.0149(5) Uani 1 1 d . . . . .
O9N O -0.2190(2) 0.18469(18) 0.47727(12) 0.0462(7) Uani 1 1 d . . . . .
C9 C 0.2597(2) 0.40802(19) 0.54989(11) 0.0155(6) Uani 1 1 d . . . . .
C10 C 0.2772(2) 0.31903(18) 0.54904(11) 0.0150(5) Uani 1 1 d . . . . .
H10A H 0.323112 0.290222 0.577378 0.018 Uiso 1 1 calc R U . . .
C11 C 0.2247(2) 0.27295(18) 0.50493(11) 0.0150(5) Uani 1 1 d . . . . .
C12 C 0.1447(2) 0.39802(17) 0.46588(10) 0.0129(5) Uani 1 1 d . . . . .
C13 C 0.0721(2) 0.43574(18) 0.42155(10) 0.0136(5) Uani 1 1 d . . . . .
C14 C -0.1053(2) 0.34174(19) 0.30954(11) 0.0169(6) Uani 1 1 d . . . . .
C15 C -0.1214(3) 0.4303(2) 0.22963(11) 0.0206(6) Uani 1 1 d . . . . .
C16 C -0.0085(3) 0.4501(2) 0.22650(11) 0.0225(6) Uani 1 1 d . . . . .
H15A H 0.051715 0.414768 0.243764 0.027 Uiso 1 1 calc R U . . .
C17 C 0.0161(3) 0.5228(2) 0.19761(13) 0.0302(8) Uani 1 1 d . . . . .
H16A H 0.093717 0.537551 0.195757 0.036 Uiso 1 1 calc R U . . .
C18 C -0.0714(3) 0.5742(2) 0.17146(13) 0.0338(8) Uani 1 1 d . . . . .
C19 C -0.1836(3) 0.5526(2) 0.17556(13) 0.0327(8) Uani 1 1 d . . . . .
H18A H -0.244063 0.587446 0.158090 0.039 Uiso 1 1 calc R U . . .
C20 C -0.2098(3) 0.4816(2) 0.20440(12) 0.0256(7) Uani 1 1 d . . . . .
H19A H -0.287460 0.467870 0.207007 0.031 Uiso 1 1 calc R U . . .
C21 C -0.0451(4) 0.6507(3) 0.13822(16) 0.0510(12) Uani 1 1 d . . . . .
H20A H 0.036951 0.664383 0.145751 0.076 Uiso 1 1 calc R U . . .
H20B H -0.089857 0.701279 0.146535 0.076 Uiso 1 1 calc R U . . .
H20C H -0.065129 0.636055 0.100805 0.076 Uiso 1 1 calc R U . . .
C22 C -0.2119(3) 0.2824(2) 0.23028(12) 0.0230(6) Uani 1 1 d . . . . .
H21A H -0.263913 0.306075 0.199784 0.028 Uiso 1 1 calc R U . . .
H21B H -0.259534 0.253060 0.253814 0.028 Uiso 1 1 calc R U . . .
C23 C -0.1317(3) 0.2162(2) 0.21078(13) 0.0302(7) Uani 1 1 d . . . . .
H22A H -0.177106 0.170177 0.191118 0.045 Uiso 1 1 calc R U . . .
H22B H -0.082511 0.190561 0.240990 0.045 Uiso 1 1 calc R U . . .
H22C H -0.083998 0.245045 0.187673 0.045 Uiso 1 1 calc R U . . .
C24 C 0.2248(2) 0.17527(18) 0.49813(10) 0.0148(5) Uani 1 1 d . . . . .
C25 C 0.4187(2) 0.16000(18) 0.54521(11) 0.0159(6) Uani 1 1 d . . . . .
C26 C 0.4601(3) 0.1423(2) 0.59743(12) 0.0203(6) Uani 1 1 d . . . . .
H25A H 0.416506 0.107911 0.618132 0.024 Uiso 1 1 calc R U . . .
C27 C 0.5657(3) 0.1754(2) 0.61910(13) 0.0244(7) Uani 1 1 d . . . . .
H26A H 0.594426 0.163178 0.654922 0.029 Uiso 1 1 calc R U . . .
C28 C 0.6308(3) 0.2260(2) 0.58956(13) 0.0251(7) Uani 1 1 d . . . . .
C29 C 0.5873(3) 0.2420(2) 0.53698(13) 0.0242(7) Uani 1 1 d . . . . .
H28A H 0.630213 0.276751 0.516181 0.029 Uiso 1 1 calc R U . . .
C30 C 0.4835(3) 0.20843(19) 0.51464(12) 0.0206(6) Uani 1 1 d . . . . .
H29A H 0.456273 0.218324 0.478402 0.025 Uiso 1 1 calc R U . . .
C31 C 0.7465(3) 0.2605(2) 0.61275(16) 0.0377(9) Uani 1 1 d . . . . .
H30A H 0.760450 0.247624 0.650585 0.057 Uiso 1 1 calc R U . . .
H30B H 0.748530 0.323649 0.607445 0.057 Uiso 1 1 calc R U . . .
H30C H 0.805880 0.232782 0.595357 0.057 Uiso 1 1 calc R U . . .
C32 C 0.2996(3) 0.03029(19) 0.51651(12) 0.0226(6) Uani 1 1 d . . . . .
H31A H 0.218578 0.012728 0.515937 0.027 Uiso 1 1 calc R U . . .
H31B H 0.345692 0.002177 0.547313 0.027 Uiso 1 1 calc R U . . .
C33 C 0.3412(3) -0.0005(2) 0.46650(14) 0.0299(8) Uani 1 1 d . . . . .
H32A H 0.336259 -0.064131 0.464447 0.045 Uiso 1 1 calc R U . . .
H32B H 0.421067 0.017620 0.466769 0.045 Uiso 1 1 calc R U . . .
H32C H 0.293248 0.025036 0.435888 0.045 Uiso 1 1 calc R U . . .
N3S N -0.1393(3) 0.85157(19) 0.38996(11) 0.0333(7) Uani 1 1 d . . . . .
C5S C -0.0630(3) 0.8888(2) 0.41082(12) 0.0249(7) Uani 1 1 d . . . . .
N4S N -0.1003(3) -0.0957(2) 0.19406(14) 0.0524(10) Uani 1 1 d . . . . .
C8S C 0.0152(3) -0.1919(2) 0.26553(14) 0.0357(9) Uani 1 1 d . . . . .
H8SA H -0.010574 -0.180688 0.299586 0.043 Uiso 1 1 calc R U . . .
H8SB H 0.097028 -0.178119 0.267980 0.043 Uiso 1 1 calc R U . . .
H8SC H 0.002879 -0.253393 0.256178 0.043 Uiso 1 1 calc R U . . .
C7S C -0.0503(3) -0.1373(3) 0.22490(14) 0.0353(8) Uani 1 1 d . . . . .
C4S C 0.1187(4) 0.0835(3) 0.19977(17) 0.0455(10) Uani 1 1 d . . . . .
H4SA H 0.073361 0.054766 0.223943 0.055 Uiso 1 1 calc R U . . .
H4SB H 0.069045 0.097920 0.166857 0.055 Uiso 1 1 calc R U . . .
H4SC H 0.152587 0.136993 0.216086 0.055 Uiso 1 1 calc R U . . .
C6S C 0.0327(3) 0.9369(2) 0.43899(15) 0.0397(9) Uani 1 1 d . . . . .
H6SA H 0.103909 0.918787 0.426501 0.048 Uiso 1 1 calc R U . . .
H6SB H 0.038233 0.925038 0.476842 0.048 Uiso 1 1 calc R U . . .
H6SC H 0.020775 0.999381 0.432663 0.048 Uiso 1 1 calc R U . . .
C3S C 0.2100(4) 0.0252(3) 0.18849(16) 0.0454(10) Uani 1 1 d . . . . .
N2S N 0.2784(4) -0.0198(3) 0.17884(17) 0.0714(14) Uani 1 1 d . . . . .
N1S N 0.6024(4) 0.4493(3) 0.55310(19) 0.0684(12) Uani 1 1 d . . . . .
C1S C 0.5780(4) 0.5187(3) 0.56402(17) 0.0440(10) Uani 1 1 d . . . . .
C2S C 0.5463(4) 0.6051(3) 0.57838(18) 0.0508(11) Uani 1 1 d . . . . .
H2SC H 0.611547 0.632688 0.600303 0.061 Uiso 1 1 calc R U . . .
H2SA H 0.481249 0.601687 0.598206 0.061 Uiso 1 1 calc R U . . .
H2SB H 0.524514 0.639827 0.546408 0.061 Uiso 1 1 calc R U . . .

loop_
_atom_site_aniso_label
_atom_site_aniso_U_11
_atom_site_aniso_U_22
_atom_site_aniso_U_33
_atom_site_aniso_U_23
_atom_site_aniso_U_13
_atom_site_aniso_U_12
Eu1 0.01694(8) 0.01144(7) 0.01255(6) -0.00162(6) 0.00020(5) 0.00074(6)
Cl1 0.0274(4) 0.0123(3) 0.0249(4) 0.0023(3) 0.0024(3) 0.0039(3)
O1 0.0173(11) 0.0168(10) 0.0185(10) 0.0008(8) -0.0015(8) -0.0015(8)
O1N 0.0249(13) 0.0310(12) 0.0207(11) -0.0010(10) 0.0054(9) -0.0001(10)
N1 0.0146(13) 0.0143(11) 0.0153(11) -0.0011(9) 0.0028(9) 0.0024(9)
N1N 0.0265(17) 0.0478(19) 0.0291(15) -0.0061(14) 0.0101(12) -0.0034(14)
Cl2 0.0229(4) 0.0191(3) 0.0160(3) -0.0052(3) -0.0023(3) -0.0020(3)
O2 0.0213(11) 0.0131(10) 0.0187(10) 0.0019(8) -0.0036(8) -0.0003(8)
N2 0.0138(12) 0.0127(11) 0.0144(11) -0.0011(9) 0.0001(9) -0.0004(9)
O2N 0.0219(13) 0.0547(16) 0.0266(12) -0.0111(12) 0.0042(10) -0.0052(11)
N2N 0.080(3) 0.0203(15) 0.0179(14) -0.0026(12) 0.0074(15) 0.0014(16)
C2 0.0146(14) 0.0159(13) 0.0143(13) -0.0018(11) 0.0014(10) 0.0014(11)
N3 0.0179(13) 0.0166(12) 0.0174(12) 0.0002(10) -0.0036(9) 0.0008(10)
N3N 0.0218(14) 0.0248(14) 0.0252(14) 0.0009(11) 0.0066(11) 0.0013(11)
C3 0.0183(15) 0.0165(14) 0.0170(13) 0.0034(11) 0.0024(11) 0.0026(11)
O3N 0.0385(18) 0.124(3) 0.0439(18) -0.0050(19) 0.0267(14) -0.0096(19)
N4 0.0190(13) 0.0137(11) 0.0172(12) -0.0015(10) -0.0016(9) 0.0017(9)
O4N 0.0491(17) 0.0288(13) 0.0356(14) -0.0128(11) 0.0111(12) -0.0088(12)
C4 0.0180(15) 0.0122(13) 0.0192(14) 0.0029(11) 0.0061(11) 0.0032(11)
O5N 0.0628(19) 0.0342(14) 0.0296(13) -0.0084(12) -0.0069(13) 0.0247(13)
C5 0.0153(14) 0.0123(12) 0.0159(13) 0.0017(11) 0.0048(10) 0.0004(10)
O6N 0.138(3) 0.0274(15) 0.0452(18) -0.0177(14) 0.014(2) 0.0172(18)
C6 0.0211(16) 0.0114(13) 0.0192(14) 0.0001(11) 0.0054(11) -0.0003(11)
O7N 0.0234(12) 0.0190(11) 0.0249(11) -0.0040(9) 0.0059(9) -0.0023(9)
C7 0.0195(15) 0.0150(13) 0.0161(13) -0.0054(11) 0.0024(11) -0.0022(11)
O8N 0.0270(12) 0.0186(11) 0.0248(11) -0.0049(9) 0.0078(9) -0.0003(9)
C8 0.0138(14) 0.0156(13) 0.0157(13) -0.0025(11) 0.0035(10) -0.0012(11)
O9N 0.0410(17) 0.0419(15) 0.0645(19) 0.0004(14) 0.0371(15) -0.0019(13)
C9 0.0157(14) 0.0178(14) 0.0129(12) -0.0053(11) 0.0015(10) -0.0027(11)
C10 0.0148(14) 0.0151(13) 0.0145(13) -0.0030(11) -0.0005(10) 0.0001(11)
C11 0.0152(14) 0.0149(13) 0.0148(12) -0.0011(11) 0.0022(10) 0.0003(11)
C12 0.0140(14) 0.0117(12) 0.0137(12) -0.0004(10) 0.0040(10) -0.0014(10)
C13 0.0152(14) 0.0141(13) 0.0121(12) 0.0008(10) 0.0043(10) 0.0000(11)
C14 0.0162(15) 0.0168(14) 0.0165(13) -0.0011(11) -0.0016(11) 0.0021(11)
C15 0.0253(17) 0.0207(15) 0.0148(13) -0.0004(12) -0.0002(11) -0.0018(12)
C16 0.0278(17) 0.0235(16) 0.0145(13) -0.0010(12) -0.0026(12) -0.0022(13)
C17 0.036(2) 0.0322(18) 0.0213(16) -0.0047(14) 0.0023(14) -0.0157(15)
C18 0.054(2) 0.0263(18) 0.0194(16) 0.0002(14) -0.0020(15) -0.0100(16)
C19 0.044(2) 0.0225(17) 0.0266(17) 0.0041(14) -0.0113(15) 0.0022(15)
C20 0.0267(18) 0.0272(17) 0.0201(15) 0.0007(13) -0.0064(12) 0.0011(14)
C21 0.079(3) 0.037(2) 0.034(2) 0.0114(19) -0.003(2) -0.019(2)
C22 0.0228(16) 0.0235(15) 0.0199(14) -0.0002(13) -0.0062(11) -0.0056(13)
C23 0.039(2) 0.0251(16) 0.0248(16) -0.0077(15) -0.0001(14) -0.0004(15)
C24 0.0187(15) 0.0135(13) 0.0117(12) 0.0025(11) 0.0007(10) 0.0000(11)
C25 0.0140(14) 0.0131(13) 0.0199(14) -0.0007(11) 0.0002(11) 0.0029(11)
C26 0.0187(16) 0.0176(14) 0.0241(15) 0.0022(12) 0.0019(12) -0.0002(12)
C27 0.0215(17) 0.0273(17) 0.0223(15) 0.0000(13) -0.0034(12) 0.0013(13)
C28 0.0178(16) 0.0213(15) 0.0353(18) -0.0036(14) 0.0013(13) 0.0020(12)
C29 0.0205(17) 0.0198(15) 0.0339(18) 0.0006(13) 0.0092(13) 0.0029(12)
C30 0.0214(16) 0.0200(15) 0.0212(14) 0.0006(12) 0.0053(11) 0.0053(12)
C31 0.026(2) 0.036(2) 0.049(2) -0.0005(18) -0.0002(16) -0.0057(15)
C32 0.0220(16) 0.0143(14) 0.0289(16) -0.0004(13) -0.0054(12) 0.0034(12)
C33 0.032(2) 0.0189(16) 0.0362(19) -0.0083(14) -0.0039(15) 0.0071(14)
N3S 0.0456(19) 0.0252(15) 0.0271(15) -0.0026(13) -0.0017(13) 0.0022(14)
C5S 0.035(2) 0.0184(15) 0.0203(15) 0.0011(13) 0.0028(13) 0.0058(14)
N4S 0.064(3) 0.053(2) 0.0386(19) 0.0183(18) 0.0008(17) 0.0017(19)
C8S 0.040(2) 0.038(2) 0.0306(18) 0.0045(16) 0.0094(16) 0.0090(17)
C7S 0.040(2) 0.040(2) 0.0268(18) 0.0044(16) 0.0086(15) -0.0028(17)
C4S 0.050(3) 0.042(2) 0.046(2) -0.003(2) 0.016(2) 0.005(2)
C6S 0.043(2) 0.034(2) 0.039(2) -0.0018(17) -0.0059(17) -0.0057(17)
C3S 0.040(2) 0.057(3) 0.036(2) -0.006(2) -0.0026(17) 0.005(2)
N2S 0.055(3) 0.093(3) 0.062(3) -0.024(2) -0.008(2) 0.035(2)
N1S 0.068(3) 0.051(3) 0.091(3) -0.009(2) 0.028(2) 0.000(2)
C1S 0.040(2) 0.046(2) 0.047(2) 0.009(2) 0.0122(19) -0.0094(19)
C2S 0.053(3) 0.035(2) 0.062(3) 0.006(2) 0.000(2) -0.010(2)

loop_
_atom_type_symbol
_atom_type_description
_atom_type_scat_dispersion_real
_atom_type_scat_dispersion_imag
_atom_type_scat_source
C C 0.0033 0.0016 'International Tables Vol C Tables 4.2.6.8 and 6.1.1.4'
H H 0.0000 0.0000 'International Tables Vol C Tables 4.2.6.8 and 6.1.1.4'
N N 0.0061 0.0033 'International Tables Vol C Tables 4.2.6.8 and 6.1.1.4'
O O 0.0106 0.0060 'International Tables Vol C Tables 4.2.6.8 and 6.1.1.4'
Cl Cl 0.1484 0.1585 'International Tables Vol C Tables 4.2.6.8 and 6.1.1.4'
Eu Eu -0.1578 3.6682 'International Tables Vol C Tables 4.2.6.8 and 6.1.1.4'

loop_
_geom_angle_atom_site_label_1
_geom_angle_atom_site_label_2
_geom_angle_atom_site_label_3
_geom_angle
_geom_angle_site_symmetry_1
_geom_angle_site_symmetry_3
_geom_angle_publ_flag
O1 Eu1 O2 154.46(7) . . ?
O1 Eu1 O2N 118.60(8) . . ?
O2 Eu1 O2N 86.74(8) . . ?
O1 Eu1 O8N 78.23(7) . . ?
O2 Eu1 O8N 81.16(7) . . ?
O2N Eu1 O8N 135.26(8) . . ?
O1 Eu1 O1N 72.04(7) . . ?
O2 Eu1 O1N 132.40(7) . . ?
O2N Eu1 O1N 51.50(8) . . ?
O8N Eu1 O1N 143.31(7) . . ?
O1 Eu1 O7N 80.65(7) . . ?
O2 Eu1 O7N 74.70(7) . . ?
O2N Eu1 O7N 159.47(8) . . ?
O8N Eu1 O7N 51.22(7) . . ?
O1N Eu1 O7N 139.46(7) . . ?
O1 Eu1 O5N 118.57(8) . . ?
O2 Eu1 O5N 71.53(7) . . ?
O2N Eu1 O5N 68.80(10) . . ?
O8N Eu1 O5N 142.86(8) . . ?
O1N Eu1 O5N 72.32(8) . . ?
O7N Eu1 O5N 96.49(9) . . ?
O1 Eu1 O4N 73.02(8) . . ?
O2 Eu1 O4N 103.27(8) . . ?
O2N Eu1 O4N 108.69(8) . . ?
O8N Eu1 O4N 115.99(8) . . ?
O1N Eu1 O4N 75.32(8) . . ?
O7N Eu1 O4N 68.27(8) . . ?
O5N Eu1 O4N 50.41(9) . . ?
O1 Eu1 N1 63.21(7) . . ?
O2 Eu1 N1 123.17(7) . . ?
O2N Eu1 N1 80.47(8) . . ?
O8N Eu1 N1 71.07(7) . . ?
O1N Eu1 N1 76.54(7) . . ?
O7N Eu1 N1 116.94(7) . . ?
O5N Eu1 N1 145.54(9) . . ?
O4N Eu1 N1 133.33(8) . . ?
O1 Eu1 N2 122.87(7) . . ?
O2 Eu1 N2 61.98(7) . . ?
O2N Eu1 N2 66.51(8) . . ?
O8N Eu1 N2 69.79(7) . . ?
O1N Eu1 N2 109.41(7) . . ?
O7N Eu1 N2 110.49(7) . . ?
O5N Eu1 N2 115.48(8) . . ?
O4N Eu1 N2 164.05(8) . . ?
N1 Eu1 N2 62.13(7) . . ?
O1 Eu1 N3N 77.82(7) . . ?
O2 Eu1 N3N 77.06(7) . . ?
O2N Eu1 N3N 156.36(8) . . ?
O8N Eu1 N3N 25.72(7) . . ?
O1N Eu1 N3N 149.52(8) . . ?
O7N Eu1 N3N 25.50(7) . . ?
O5N Eu1 N3N 120.40(9) . . ?
O4N Eu1 N3N 91.89(8) . . ?
N1 Eu1 N3N 93.99(7) . . ?
N2 Eu1 N3N 90.51(7) . . ?
O1 Eu1 N1N 96.42(8) . . ?
O2 Eu1 N1N 108.97(8) . . ?
O2N Eu1 N1N 25.82(8) . . ?
O8N Eu1 N1N 149.36(8) . . ?
O1N Eu1 N1N 25.88(8) . . ?
O7N Eu1 N1N 158.47(8) . . ?
O5N Eu1 N1N 66.00(10) . . ?
O4N Eu1 N1N 90.41(9) . . ?
N1 Eu1 N1N 79.55(8) . . ?
N2 Eu1 N1N 89.12(8) . . ?
N3N Eu1 N1N 172.86(8) . . ?
C14 O1 Eu1 118.18(18) . . ?
N1N O1N Eu1 95.82(18) . . ?
C2 N1 C13 119.2(2) . . ?
C2 N1 Eu1 118.06(18) . . ?
C13 N1 Eu1 122.43(18) . . ?
O3N N1N O1N 122.0(3) . . ?
O3N N1N O2N 121.9(3) . . ?
O1N N1N O2N 116.1(3) . . ?
O3N N1N Eu1 171.8(3) . . ?
O1N N1N Eu1 58.30(15) . . ?
O2N N1N Eu1 58.43(16) . . ?
C24 O2 Eu1 121.64(17) . . ?
C11 N2 C12 118.6(2) . . ?
C11 N2 Eu1 119.91(18) . . ?
C12 N2 Eu1 121.32(18) . . ?
N1N O2N Eu1 95.75(19) . . ?
O4N N2N O6N 122.8(4) . . ?
O4N N2N O5N 117.6(3) . . ?
O6N N2N O5N 119.6(4) . . ?
O4N N2N Eu1 59.03(16) . . ?
O6N N2N Eu1 178.1(3) . . ?
O5N N2N Eu1 58.59(16) . . ?
N1 C2 C3 122.4(3) . . ?
N1 C2 C14 111.3(2) . . ?
C3 C2 C14 125.9(3) . . ?
C14 N3 C15 123.1(2) . . ?
C14 N3 C22 117.7(2) . . ?
C15 N3 C22 118.5(2) . . ?
O9N N3N O7N 121.8(3) . . ?
O9N N3N O8N 121.4(3) . . ?
O7N N3N O8N 116.7(2) . . ?
O9N N3N Eu1 179.1(2) . . ?
O7N N3N Eu1 58.42(14) . . ?
O8N N3N Eu1 58.35(14) . . ?
C4 C3 C2 118.4(3) . . ?
C4 C3 H3A 120.8 . . ?
C2 C3 H3A 120.8 . . ?
C24 N4 C25 123.6(2) . . ?
C24 N4 C32 118.7(2) . . ?
C25 N4 C32 116.8(2) . . ?
N2N O4N Eu1 96.2(2) . . ?
C3 C4 C5 121.5(3) . . ?
C3 C4 Cl1 119.2(2) . . ?
C5 C4 Cl1 119.2(2) . . ?
N2N O5N Eu1 95.8(2) . . ?
C13 C5 C4 114.9(2) . . ?
C13 C5 C6 120.0(2) . . ?
C4 C5 C6 125.0(3) . . ?
C7 C6 C5 120.7(3) . . ?
C7 C6 H6A 119.6 . . ?
C5 C6 H6A 119.6 . . ?
N3N O7N Eu1 96.08(16) . . ?
C6 C7 C8 121.1(3) . . ?
C6 C7 H7A 119.5 . . ?
C8 C7 H7A 119.5 . . ?
N3N O8N Eu1 95.92(16) . . ?
C12 C8 C9 115.6(2) . . ?
C12 C8 C7 119.4(3) . . ?
C9 C8 C7 124.9(3) . . ?
C10 C9 C8 121.5(3) . . ?
C10 C9 Cl2 118.7(2) . . ?
C8 C9 Cl2 119.8(2) . . ?
C9 C10 C11 117.6(3) . . ?
C9 C10 H10A 121.2 . . ?
C11 C10 H10A 121.2 . . ?
N2 C11 C10 122.9(3) . . ?
N2 C11 C24 110.8(2) . . ?
C10 C11 C24 126.0(3) . . ?
N2 C12 C8 123.7(3) . . ?
N2 C12 C13 116.4(2) . . ?
C8 C12 C13 119.9(2) . . ?
N1 C13 C5 123.6(2) . . ?
N1 C13 C12 117.5(2) . . ?
C5 C13 C12 118.8(2) . . ?
O1 C14 N3 121.2(3) . . ?
O1 C14 C2 116.8(2) . . ?
N3 C14 C2 122.0(3) . . ?
O1 C14 Eu1 41.57(13) . . ?
N3 C14 Eu1 145.1(2) . . ?
C2 C14 Eu1 84.27(15) . . ?
C16 C15 C20 120.8(3) . . ?
C16 C15 N3 119.7(3) . . ?
C20 C15 N3 119.5(3) . . ?
C15 C16 C17 119.0(3) . . ?
C15 C16 H15A 120.5 . . ?
C17 C16 H15A 120.5 . . ?
C16 C17 C18 121.0(3) . . ?
C16 C17 H16A 119.5 . . ?
C18 C17 H16A 119.5 . . ?
C19 C18 C17 118.5(3) . . ?
C19 C18 C21 120.5(4) . . ?
C17 C18 C21 121.0(4) . . ?
C20 C19 C18 121.5(3) . . ?
C20 C19 H18A 119.2 . . ?
C18 C19 H18A 119.2 . . ?
C19 C20 C15 119.2(3) . . ?
C19 C20 H19A 120.4 . . ?
C15 C20 H19A 120.4 . . ?
C18 C21 H20A 109.5 . . ?
C18 C21 H20B 109.5 . . ?
H20A C21 H20B 109.5 . . ?
C18 C21 H20C 109.5 . . ?
H20A C21 H20C 109.5 . . ?
H20B C21 H20C 109.5 . . ?
N3 C22 C23 112.0(3) . . ?
N3 C22 H21A 109.2 . . ?
C23 C22 H21A 109.2 . . ?
N3 C22 H21B 109.2 . . ?
C23 C22 H21B 109.2 . . ?
H21A C22 H21B 107.9 . . ?
C22 C23 H22A 109.5 . . ?
C22 C23 H22B 109.5 . . ?
H22A C23 H22B 109.5 . . ?
C22 C23 H22C 109.5 . . ?
H22A C23 H22C 109.5 . . ?
H22B C23 H22C 109.5 . . ?
O2 C24 N4 121.5(3) . . ?
O2 C24 C11 116.7(2) . . ?
N4 C24 C11 121.7(3) . . ?
C30 C25 C26 120.4(3) . . ?
C30 C25 N4 119.7(3) . . ?
C26 C25 N4 119.9(3) . . ?
C27 C26 C25 119.1(3) . . ?
C27 C26 H25A 120.4 . . ?
C25 C26 H25A 120.4 . . ?
C26 C27 C28 121.4(3) . . ?
C26 C27 H26A 119.3 . . ?
C28 C27 H26A 119.3 . . ?
C27 C28 C29 118.1(3) . . ?
C27 C28 C31 121.4(3) . . ?
C29 C28 C31 120.4(3) . . ?
C30 C29 C28 121.2(3) . . ?
C30 C29 H28A 119.4 . . ?
C28 C29 H28A 119.4 . . ?
C29 C30 C25 119.7(3) . . ?
C29 C30 H29A 120.1 . . ?
C25 C30 H29A 120.1 . . ?
C28 C31 H30A 109.5 . . ?
C28 C31 H30B 109.5 . . ?
H30A C31 H30B 109.5 . . ?
C28 C31 H30C 109.5 . . ?
H30A C31 H30C 109.5 . . ?
H30B C31 H30C 109.5 . . ?
N4 C32 C33 111.2(3) . . ?
N4 C32 H31A 109.4 . . ?
C33 C32 H31A 109.4 . . ?
N4 C32 H31B 109.4 . . ?
C33 C32 H31B 109.4 . . ?
H31A C32 H31B 108.0 . . ?
C32 C33 H32A 109.5 . . ?
C32 C33 H32B 109.5 . . ?
H32A C33 H32B 109.5 . . ?
C32 C33 H32C 109.5 . . ?
H32A C33 H32C 109.5 . . ?
H32B C33 H32C 109.5 . . ?
N3S C5S C6S 178.2(4) . . ?
C7S C8S H8SA 109.5 . . ?
C7S C8S H8SB 109.5 . . ?
H8SA C8S H8SB 109.5 . . ?
C7S C8S H8SC 109.5 . . ?
H8SA C8S H8SC 109.5 . . ?
H8SB C8S H8SC 109.5 . . ?
N4S C7S C8S 179.8(5) . . ?
C3S C4S H4SA 109.5 . . ?
C3S C4S H4SB 109.5 . . ?
H4SA C4S H4SB 109.5 . . ?
C3S C4S H4SC 109.5 . . ?
H4SA C4S H4SC 109.5 . . ?
H4SB C4S H4SC 109.5 . . ?
C5S C6S H6SA 109.5 . . ?
C5S C6S H6SB 109.5 . . ?
H6SA C6S H6SB 109.5 . . ?
C5S C6S H6SC 109.5 . . ?
H6SA C6S H6SC 109.5 . . ?
H6SB C6S H6SC 109.5 . . ?
N2S C3S C4S 178.5(5) . . ?
N1S C1S C2S 179.0(5) . . ?
C1S C2S H2SC 109.5 . . ?
C1S C2S H2SA 109.5 . . ?
H2SC C2S H2SA 109.5 . . ?
C1S C2S H2SB 109.5 . . ?
H2SC C2S H2SB 109.5 . . ?
H2SA C2S H2SB 109.5 . . ?

loop_
_geom_bond_atom_site_label_1
_geom_bond_atom_site_label_2
_geom_bond_distance
_geom_bond_site_symmetry_2
_geom_bond_publ_flag
Eu1 O1 2.4029(19) . ?
Eu1 O2 2.4356(19) . ?
Eu1 O2N 2.482(2) . ?
Eu1 O8N 2.495(2) . ?
Eu1 O1N 2.479(2) . ?
Eu1 O7N 2.497(2) . ?
Eu1 O5N 2.508(2) . ?
Eu1 O4N 2.522(2) . ?
Eu1 N1 2.560(2) . ?
Eu1 N2 2.598(2) . ?
Eu1 N3N 2.915(3) . ?
Eu1 N1N 2.898(3) . ?
Cl1 C4 1.725(3) . ?
O1 C14 1.253(3) . ?
O1N N1N 1.272(4) . ?
N1 C2 1.323(3) . ?
N1 C13 1.343(3) . ?
N1N O3N 1.210(4) . ?
N1N O2N 1.269(4) . ?
Cl2 C9 1.724(3) . ?
O2 C24 1.253(3) . ?
N2 C11 1.328(4) . ?
N2 C12 1.351(3) . ?
N2N O4N 1.234(4) . ?
N2N O6N 1.236(4) . ?
N2N O5N 1.271(4) . ?
C2 C3 1.398(4) . ?
C2 C14 1.502(4) . ?
N3 C14 1.334(3) . ?
N3 C15 1.444(4) . ?
N3 C22 1.477(4) . ?
N3N O9N 1.218(3) . ?
N3N O7N 1.262(3) . ?
N3N O8N 1.272(3) . ?
C3 C4 1.364(4) . ?
C3 H3A 0.9500 . ?
N4 C24 1.325(4) . ?
N4 C25 1.437(4) . ?
N4 C32 1.482(4) . ?
C4 C5 1.417(4) . ?
C5 C13 1.411(4) . ?
C5 C6 1.426(4) . ?
C6 C7 1.354(4) . ?
C6 H6A 0.9500 . ?
C7 C8 1.429(4) . ?
C7 H7A 0.9500 . ?
C8 C12 1.403(4) . ?
C8 C9 1.405(4) . ?
C9 C10 1.383(4) . ?
C10 C11 1.400(4) . ?
C10 H10A 0.9500 . ?
C11 C24 1.510(4) . ?
C12 C13 1.441(4) . ?
C15 C16 1.379(4) . ?
C15 C20 1.389(4) . ?
C16 C17 1.393(4) . ?
C16 H15A 0.9500 . ?
C17 C18 1.390(5) . ?
C17 H16A 0.9500 . ?
C18 C19 1.381(5) . ?
C18 C21 1.510(5) . ?
C19 C20 1.377(5) . ?
C19 H18A 0.9500 . ?
C20 H19A 0.9500 . ?
C21 H20A 0.9800 . ?
C21 H20B 0.9800 . ?
C21 H20C 0.9800 . ?
C22 C23 1.521(4) . ?
C22 H21A 0.9900 . ?
C22 H21B 0.9900 . ?
C23 H22A 0.9800 . ?
C23 H22B 0.9800 . ?
C23 H22C 0.9800 . ?
C25 C30 1.387(4) . ?
C25 C26 1.383(4) . ?
C26 C27 1.384(4) . ?
C26 H25A 0.9500 . ?
C27 C28 1.391(5) . ?
C27 H26A 0.9500 . ?
C28 C29 1.392(5) . ?
C28 C31 1.502(5) . ?
C29 C30 1.373(4) . ?
C29 H28A 0.9500 . ?
C30 H29A 0.9500 . ?
C31 H30A 0.9800 . ?
C31 H30B 0.9800 . ?
C31 H30C 0.9800 . ?
C32 C33 1.513(5) . ?
C32 H31A 0.9900 . ?
C32 H31B 0.9900 . ?
C33 H32A 0.9800 . ?
C33 H32B 0.9800 . ?
C33 H32C 0.9800 . ?
N3S C5S 1.132(4) . ?
C5S C6S 1.450(5) . ?
N4S C7S 1.116(5) . ?
C8S C7S 1.466(5) . ?
C8S H8SA 0.9800 . ?
C8S H8SB 0.9800 . ?
C8S H8SC 0.9800 . ?
C4S C3S 1.460(6) . ?
C4S H4SA 0.9800 . ?
C4S H4SB 0.9800 . ?
C4S H4SC 0.9800 . ?
C6S H6SA 0.9800 . ?
C6S H6SB 0.9800 . ?
C6S H6SC 0.9800 . ?
C3S N2S 1.115(5) . ?
N1S C1S 1.149(6) . ?
C1S C2S 1.442(6) . ?
C2S H2SC 0.9800 . ?
C2S H2SA 0.9800 . ?
C2S H2SB 0.9800 . ?

loop_
_geom_torsion_atom_site_label_1
_geom_torsion_atom_site_label_2
_geom_torsion_atom_site_label_3
_geom_torsion_atom_site_label_4
_geom_torsion
_geom_torsion_site_symmetry_1
_geom_torsion_site_symmetry_2
_geom_torsion_site_symmetry_3
_geom_torsion_site_symmetry_4
_geom_torsion_publ_flag
Eu1 O1N N1N O3N 170.3(4) . . . . ?
Eu1 O1N N1N O2N -9.1(3) . . . . ?
O3N N1N O2N Eu1 -170.3(4) . . . . ?
O1N N1N O2N Eu1 9.1(3) . . . . ?
C13 N1 C2 C3 0.9(4) . . . . ?
Eu1 N1 C2 C3 174.7(2) . . . . ?
C13 N1 C2 C14 -172.2(2) . . . . ?
Eu1 N1 C2 C14 1.6(3) . . . . ?
N1 C2 C3 C4 -0.5(4) . . . . ?
C14 C2 C3 C4 171.6(3) . . . . ?
O6N N2N O4N Eu1 179.2(3) . . . . ?
O5N N2N O4N Eu1 -1.1(3) . . . . ?
C2 C3 C4 C5 -0.7(4) . . . . ?
C2 C3 C4 Cl1 -178.9(2) . . . . ?
O4N N2N O5N Eu1 1.1(3) . . . . ?
O6N N2N O5N Eu1 -179.2(3) . . . . ?
C3 C4 C5 C13 1.4(4) . . . . ?
Cl1 C4 C5 C13 179.6(2) . . . . ?
C3 C4 C5 C6 -175.6(3) . . . . ?
Cl1 C4 C5 C6 2.6(4) . . . . ?
C13 C5 C6 C7 0.5(4) . . . . ?
C4 C5 C6 C7 177.4(3) . . . . ?
O9N N3N O7N Eu1 179.0(3) . . . . ?
O8N N3N O7N Eu1 -1.8(3) . . . . ?
C5 C6 C7 C8 -0.2(4) . . . . ?
O9N N3N O8N Eu1 -179.0(3) . . . . ?
O7N N3N O8N Eu1 1.8(3) . . . . ?
C6 C7 C8 C12 0.0(4) . . . . ?
C6 C7 C8 C9 -178.5(3) . . . . ?
C12 C8 C9 C10 0.2(4) . . . . ?
C7 C8 C9 C10 178.8(3) . . . . ?
C12 C8 C9 Cl2 -178.2(2) . . . . ?
C7 C8 C9 Cl2 0.4(4) . . . . ?
C8 C9 C10 C11 -0.4(4) . . . . ?
Cl2 C9 C10 C11 178.0(2) . . . . ?
C12 N2 C11 C10 2.2(4) . . . . ?
Eu1 N2 C11 C10 -173.1(2) . . . . ?
C12 N2 C11 C24 177.0(2) . . . . ?
Eu1 N2 C11 C24 1.7(3) . . . . ?
C9 C10 C11 N2 -0.8(4) . . . . ?
C9 C10 C11 C24 -174.8(3) . . . . ?
C11 N2 C12 C8 -2.5(4) . . . . ?
Eu1 N2 C12 C8 172.7(2) . . . . ?
C11 N2 C12 C13 -179.8(2) . . . . ?
Eu1 N2 C12 C13 -4.6(3) . . . . ?
C9 C8 C12 N2 1.3(4) . . . . ?
C7 C8 C12 N2 -177.4(3) . . . . ?
C9 C8 C12 C13 178.5(2) . . . . ?
C7 C8 C12 C13 -0.1(4) . . . . ?
C2 N1 C13 C5 -0.1(4) . . . . ?
Eu1 N1 C13 C5 -173.6(2) . . . . ?
C2 N1 C13 C12 176.8(2) . . . . ?
Eu1 N1 C13 C12 3.3(3) . . . . ?
C4 C5 C13 N1 -1.0(4) . . . . ?
C6 C5 C13 N1 176.1(3) . . . . ?
C4 C5 C13 C12 -177.8(2) . . . . ?
C6 C5 C13 C12 -0.7(4) . . . . ?
N2 C12 C13 N1 0.9(4) . . . . ?
C8 C12 C13 N1 -176.5(2) . . . . ?
N2 C12 C13 C5 177.9(2) . . . . ?
C8 C12 C13 C5 0.5(4) . . . . ?
Eu1 O1 C14 N3 139.7(2) . . . . ?
Eu1 O1 C14 C2 -42.4(3) . . . . ?
C15 N3 C14 O1 -167.4(3) . . . . ?
C22 N3 C14 O1 2.9(4) . . . . ?
C15 N3 C14 C2 14.9(4) . . . . ?
C22 N3 C14 C2 -174.9(3) . . . . ?
C15 N3 C14 Eu1 -118.7(3) . . . . ?
C22 N3 C14 Eu1 51.6(5) . . . . ?
N1 C2 C14 O1 25.6(4) . . . . ?
C3 C2 C14 O1 -147.2(3) . . . . ?
N1 C2 C14 N3 -156.5(3) . . . . ?
C3 C2 C14 N3 30.7(4) . . . . ?
N1 C2 C14 Eu1 -1.1(2) . . . . ?
C3 C2 C14 Eu1 -173.9(3) . . . . ?
C14 N3 C15 C16 55.1(4) . . . . ?
C22 N3 C15 C16 -115.1(3) . . . . ?
C14 N3 C15 C20 -125.4(3) . . . . ?
C22 N3 C15 C20 64.4(4) . . . . ?
C20 C15 C16 C17 0.1(5) . . . . ?
N3 C15 C16 C17 179.6(3) . . . . ?
C15 C16 C17 C18 -1.1(5) . . . . ?
C16 C17 C18 C19 1.3(5) . . . . ?
C16 C17 C18 C21 -177.3(3) . . . . ?
C17 C18 C19 C20 -0.5(5) . . . . ?
C21 C18 C19 C20 178.1(3) . . . . ?
C18 C19 C20 C15 -0.4(5) . . . . ?
C16 C15 C20 C19 0.6(5) . . . . ?
N3 C15 C20 C19 -178.8(3) . . . . ?
C14 N3 C22 C23 -81.3(3) . . . . ?
C15 N3 C22 C23 89.5(3) . . . . ?
Eu1 O2 C24 N4 -144.3(2) . . . . ?
Eu1 O2 C24 C11 37.0(3) . . . . ?
C25 N4 C24 O2 165.5(3) . . . . ?
C32 N4 C24 O2 -2.8(4) . . . . ?
C25 N4 C24 C11 -15.8(4) . . . . ?
C32 N4 C24 C11 175.8(3) . . . . ?
N2 C11 C24 O2 -23.7(4) . . . . ?
C10 C11 C24 O2 150.8(3) . . . . ?
N2 C11 C24 N4 157.6(3) . . . . ?
C10 C11 C24 N4 -27.9(4) . . . . ?
C24 N4 C25 C30 -56.1(4) . . . . ?
C32 N4 C25 C30 112.5(3) . . . . ?
C24 N4 C25 C26 125.5(3) . . . . ?
C32 N4 C25 C26 -65.9(4) . . . . ?
C30 C25 C26 C27 1.6(4) . . . . ?
N4 C25 C26 C27 180.0(3) . . . . ?
C25 C26 C27 C28 0.2(5) . . . . ?
C26 C27 C28 C29 -0.8(5) . . . . ?
C26 C27 C28 C31 -178.8(3) . . . . ?
C27 C28 C29 C30 -0.4(5) . . . . ?
C31 C28 C29 C30 177.7(3) . . . . ?
C28 C29 C30 C25 2.1(5) . . . . ?
C26 C25 C30 C29 -2.7(4) . . . . ?
N4 C25 C30 C29 178.9(3) . . . . ?
C24 N4 C32 C33 84.8(3) . . . . ?
C25 N4 C32 C33 -84.4(3) . . . . ?
